data_2008919
loop_
_publ_author_name
'R. Thirumurugan'
'S.Shanmuga Sundara Raj'
G.Shanmugam
'Hoong-Kun Fun'
'V. Raghukumar'
'V.T. Ramakrishnan'

_publ_section_title
;Intramolecular N---H&#x00B7;&#x00B7;&#x00B7;\p(phenyl) and intermolecular
 C---H&#x00B7;&#x00B7;&#x00B7;\p(phenyl) interactions in
 5-amino-4-(4-methoxyphenyl)-2-phenyl-7-piperidino-1,6-naphthyridine-8-carbonitrile--benzene(2/1)
;
_journal_issue 9
_journal_name_full 'Acta Crystallographica Section C'
_journal_page_first 1522
_journal_page_last 1524
_journal_paper_doi 10.1107/S0108270199005879
_journal_volume 55
_journal_year 1999
_chemical_formula_moiety 'C27 H25 N5 O, 0.5C6 H6'
_chemical_formula_sum 'C30 H28 N5 O'
_chemical_formula_weight 474.57
_chemical_name_systematic
;
Intramolecular N-H...\p(Phenyl) and Intermolecular C-H...\p(Phenyl)
Interaction in 5-Amino-8-cyano-2-phenyl-4(4-methoxy-phenyl-7-
(piperidine-1-yl)-1,6-Naphthyridine
;
_space_group_IT_number 2
_symmetry_cell_setting triclinic
_symmetry_space_group_name_Hall '-P 1'
_symmetry_space_group_name_H-M 'P -1'
_audit_creation_method SHELXL-97
_cell_angle_alpha 75.9200(10)
_cell_angle_beta 84.2060(10)
_cell_angle_gamma 75.5460(10)
_cell_formula_units_Z 4
_cell_length_a 9.64770(10)
_cell_length_b 14.9004(2)
_cell_length_c 18.0803(3)
_cell_measurement_reflns_used 8192
_cell_measurement_temperature 293(2)
_cell_measurement_theta_max 33.18
_cell_measurement_theta_min 1.45
_cell_volume 2439.01(6)
_computing_cell_refinement 'SAINT (Siemens, 1996)'
_computing_data_collection 'SMART (Siemens, 1996)'
_computing_data_reduction SAINT
_computing_molecular_graphics 'ZORTEP (Zsolnai, 1997)'
_computing_publication_material 'SHELXL97; PARST (Nardelli, 1983, 1995)'
_computing_structure_refinement 'SHELXL97 (Sheldrick, 1997)'
_computing_structure_solution 'SHELXS97 (Sheldrick, 1990)'
_diffrn_ambient_temperature 293(2)
_diffrn_measurement_device
;
Siemens SMART CCD area detector diffractometer
;
_diffrn_measurement_method '\w scans'
_diffrn_radiation_monochromator graphite
_diffrn_radiation_source 'fine-focus sealed tube'
_diffrn_radiation_type MoK\a
_diffrn_radiation_wavelength 0.71073
_diffrn_reflns_av_R_equivalents 0.0170
_diffrn_reflns_av_sigmaI/netI 0.0397
_diffrn_reflns_limit_h_max 13
_diffrn_reflns_limit_h_min -13
_diffrn_reflns_limit_k_max 20
_diffrn_reflns_limit_k_min -20
_diffrn_reflns_limit_l_max 22
_diffrn_reflns_limit_l_min -25
_diffrn_reflns_number 18579
_diffrn_reflns_theta_full 30.00
_diffrn_reflns_theta_max 30.00
_diffrn_reflns_theta_min 2.87
_exptl_absorpt_coefficient_mu 0.081
_exptl_absorpt_correction_type none
_exptl_crystal_colour yellow
_exptl_crystal_density_diffrn 1.292
_exptl_crystal_density_meas ?
_exptl_crystal_density_method none
_exptl_crystal_description slab
_exptl_crystal_F_000 1004
_exptl_crystal_size_max 0.54
_exptl_crystal_size_mid 0.40
_exptl_crystal_size_min 0.18
_refine_diff_density_max 0.341
_refine_diff_density_min -0.229
_refine_ls_extinction_method none
_refine_ls_goodness_of_fit_ref 1.073
_refine_ls_hydrogen_treatment constr
_refine_ls_matrix_type full
_refine_ls_number_parameters 649
_refine_ls_number_reflns 13284
_refine_ls_number_restraints 0
_refine_ls_restrained_S_all 1.073
_refine_ls_R_factor_all 0.1044
_refine_ls_R_factor_gt 0.0658
_refine_ls_shift/su_max 0.001
_refine_ls_shift/su_mean 0.000
_refine_ls_structure_factor_coef Fsqd
_refine_ls_weighting_details 'w = 1/[\s^2^(Fo^2^)+(0.0570P)^2^+1.2585P] where P=(Fo^2^+2Fc^2^)/3'
_refine_ls_weighting_scheme calc
_refine_ls_wR_factor_ref 0.1833
_reflns_number_gt 8940
_reflns_number_total 13284
_reflns_threshold_expression I>2\s(I)
_cod_data_source_file ha1253.cif
_cod_data_source_block rpt4m
_cod_depositor_comments
;
 Replacing the "\P" substring with the "\p" substring in the
 _chemical_name_systematic data item value.

 Antanas Vaitkus,
 2017-03-30

The following automatic conversions were performed:
'_symmetry_cell_setting' value 'Triclinic' changed to 'triclinic'
according to '/home/saulius/struct/CIF-dictionaries/cif_core.dic'
dictionary named 'cif_core.dic' version 2.4.1 from 2010-06-29.

Automatic conversion script
Id: cif_fix_enum 1527 2010-12-29 10:47:43Z saulius 

The following automatic conversions were performed:

'_symmetry_cell_setting' value 'Triclinic' changed to 'triclinic'
according to /home/saulius/struct/CIF-dictionaries/cif_core.dic
dictionary named 'cif_core.dic' version 2.4.1 from 2010-06-29.

Automatic conversion script
Id: cif_fix_values 1715 2011-07-08 13:25:40Z adriana 

The following automatic conversions were performed:

'_exptl_crystal_density_meas' value 'not measured' was changed to '?'
- the value is perceived as not measured.

Automatic conversion script
Id: cif_fix_values 3008 2015-01-20 13:52:24Z robertas 

The following automatic conversions were performed:

'_refine_ls_weighting_scheme' value 'calc w =
1/[\s^2^(Fo^2^)+(0.0570P)^2^+1.2585P] where P=(Fo^2^+2Fc^2^)/3' was
changed to 'calc'. New tag '_refine_ls_weighting_details' was
created. The value of the new tag was set to 'w =
1/[\s^2^(Fo^2^)+(0.0570P)^2^+1.2585P] where P=(Fo^2^+2Fc^2^)/3'.

Automatic conversion script
Id: cif_fix_values 3143 2015-03-26 13:38:13Z robertas 
;
_cod_original_sg_symbol_H-M P-1
_cod_database_code 2008919
_cod_database_fobs_code 2008919

loop_
_symmetry_equiv_pos_as_xyz
'x, y, z'
'-x, -y, -z'

loop_
_atom_site_label
_atom_site_fract_x
_atom_site_fract_y
_atom_site_fract_z
_atom_site_U_iso_or_equiv
_atom_site_adp_type
_atom_site_calc_flag
_atom_site_refinement_flags
_atom_site_occupancy
_atom_site_disorder_assembly
_atom_site_disorder_group
_atom_site_type_symbol
N1A 0.74876(19) 0.94969(11) -0.45916(9) 0.0405(4) Uani d . 1 . . N
C2A 0.6354(2) 0.99190(13) -0.42161(10) 0.0398(4) Uani d . 1 . . C
C3A 0.5602(2) 1.08582(13) -0.45051(11) 0.0426(4) Uani d . 1 . . C
H3A 0.4802 1.1127 -0.4232 0.051 Uiso calc R 1 . . H
C4A 0.6030(2) 1.13873(13) -0.51870(11) 0.0389(4) Uani d . 1 . . C
C5A 0.7759(2) 1.13283(13) -0.63647(11) 0.0419(4) Uani d . 1 . . C
N6A 0.8917(2) 1.08840(11) -0.67009(9) 0.0454(4) Uani d . 1 . . N
C7A 0.9670(2) 1.00031(14) -0.63534(11) 0.0420(4) Uani d . 1 . . C
C8A 0.9145(2) 0.95073(13) -0.56612(10) 0.0412(4) Uani d . 1 . . C
C9A 0.7924(2) 0.99903(13) -0.52735(10) 0.0378(4) Uani d . 1 . . C
C10A 0.7221(2) 1.09403(13) -0.56048(10) 0.0386(4) Uani d . 1 . . C
N11A 0.7055(2) 1.21674(12) -0.67799(10) 0.0542(5) Uani d . 1 . . N
H11A 0.7366 1.2383 -0.7235 0.065 Uiso calc R 1 . . H
H11B 0.6293 1.2488 -0.6590 0.065 Uiso calc R 1 . . H
C12A 0.9679(3) 0.85250(15) -0.53096(12) 0.0531(5) Uani d . 1 . . C
N13A 1.0056(3) 0.77340(15) -0.50329(14) 0.0818(8) Uani d . 1 . . N
N14A 1.0927(2) 0.96842(13) -0.67373(10) 0.0498(4) Uani d . 1 . . N
C15A 1.1142(3) 1.01033(16) -0.75521(12) 0.0536(5) Uani d . 1 . . C
H15A 1.2148 1.0096 -0.7671 0.064 Uiso calc R 1 . . H
H15B 1.0598 1.0759 -0.7674 0.064 Uiso calc R 1 . . H
C16A 1.0652(3) 0.95341(18) -0.80147(13) 0.0583(6) Uani d . 1 . . C
H16A 1.0798 0.9802 -0.8554 0.070 Uiso calc R 1 . . H
H16B 0.9636 0.9568 -0.7910 0.070 Uiso calc R 1 . . H
C17A 1.1478(3) 0.8502(2) -0.78203(15) 0.0694(7) Uani d . 1 . . C
H17A 1.2458 0.8459 -0.8020 0.083 Uiso calc R 1 . . H
H17B 1.1052 0.8131 -0.8066 0.083 Uiso calc R 1 . . H
C18A 1.1482(3) 0.80780(18) -0.69589(15) 0.0635(6) Uani d . 1 . . C
H18A 1.0543 0.7970 -0.6778 0.076 Uiso calc R 1 . . H
H18B 1.2172 0.7470 -0.6854 0.076 Uiso calc R 1 . . H
C19A 1.1864(2) 0.87445(16) -0.65363(13) 0.0528(5) Uani d . 1 . . C
H19A 1.1776 0.8493 -0.5990 0.063 Uiso calc R 1 . . H
H19B 1.2850 0.8785 -0.6666 0.063 Uiso calc R 1 . . H
C20A 0.5963(2) 0.93664(13) -0.34534(11) 0.0420(4) Uani d . 1 . . C
C21A 0.6890(3) 0.85186(15) -0.31177(12) 0.0505(5) Uani d . 1 . . C
H21A 0.7742 0.8294 -0.3374 0.061 Uiso calc R 1 . . H
C22A 0.6547(3) 0.80066(16) -0.24013(12) 0.0565(6) Uani d . 1 . . C
H22A 0.7173 0.7439 -0.2184 0.068 Uiso calc R 1 . . H
C23A 0.5301(3) 0.83235(16) -0.20086(12) 0.0569(6) Uani d . 1 . . C
H23A 0.5080 0.7975 -0.1529 0.068 Uiso calc R 1 . . H
C24A 0.4382(3) 0.91638(18) -0.23324(14) 0.0638(6) Uani d . 1 . . C
H24A 0.3539 0.9388 -0.2068 0.077 Uiso calc R 1 . . H
C25A 0.4702(3) 0.96817(16) -0.30521(13) 0.0567(6) Uani d . 1 . . C
H25A 0.4066 1.0245 -0.3267 0.068 Uiso calc R 1 . . H
C26A 0.5238(2) 1.24077(13) -0.53998(10) 0.0396(4) Uani d . 1 . . C
C27A 0.3773(2) 1.26453(14) -0.54986(12) 0.0467(5) Uani d . 1 . . C
H27A 0.3300 1.2166 -0.5477 0.056 Uiso calc R 1 . . H
C28A 0.3001(3) 1.35884(15) -0.56301(13) 0.0514(5) Uani d . 1 . . C
H28A 0.2022 1.3739 -0.5701 0.062 Uiso calc R 1 . . H
C29A 0.3699(3) 1.42996(14) -0.56542(12) 0.0489(5) Uani d . 1 . . C
C30A 0.5161(3) 1.40742(14) -0.55631(13) 0.0504(5) Uani d . 1 . . C
H30A 0.5631 1.4556 -0.5590 0.061 Uiso calc R 1 . . H
C31A 0.5928(2) 1.31391(14) -0.54318(12) 0.0450(4) Uani d . 1 . . C
H31A 0.6908 1.2994 -0.5364 0.054 Uiso calc R 1 . . H
O32A 0.3043(2) 1.52512(11) -0.57579(11) 0.0695(5) Uani d . 1 . . O
C33A 0.1531(3) 1.5507(2) -0.5737(2) 0.0986(12) Uani d . 1 . . C
H33A 0.1209 1.6186 -0.5816 0.148 Uiso calc R 1 . . H
H33B 0.1166 1.5211 -0.5249 0.148 Uiso calc R 1 . . H
H33C 0.1189 1.5299 -0.6132 0.148 Uiso calc R 1 . . H
N1B 0.89259(18) 0.48033(11) -0.07033(9) 0.0417(4) Uani d . 1 . . N
C2B 0.9984(2) 0.43799(14) -0.11158(11) 0.0418(4) Uani d . 1 . . C
C3B 1.0698(2) 0.34208(15) -0.08737(12) 0.0459(5) Uani d . 1 . . C
H3B 1.1454 0.3154 -0.1174 0.055 Uiso calc R 1 . . H
C4B 1.0292(2) 0.28707(13) -0.01969(11) 0.0407(4) Uani d . 1 . . C
C5B 0.8451(2) 0.28451(13) 0.09380(11) 0.0411(4) Uani d . 1 . . C
N6B 0.74038(18) 0.33027(11) 0.13350(9) 0.0424(4) Uani d . 1 . . N
C7B 0.6843(2) 0.42544(13) 0.10835(11) 0.0388(4) Uani d . 1 . . C
C8B 0.7318(2) 0.47519(13) 0.03758(11) 0.0403(4) Uani d . 1 . . C
C9B 0.8494(2) 0.42791(13) -0.00342(10) 0.0379(4) Uani d . 1 . . C
C10B 0.9120(2) 0.32981(13) 0.02439(10) 0.0385(4) Uani d . 1 . . C
N11B 0.8865(2) 0.18939(12) 0.12312(11) 0.0606(6) Uani d . 1 . . N
H11C 0.8452 0.1637 0.1644 0.073 Uiso calc R 1 . . H
H11D 0.9541 0.1548 0.1004 0.073 Uiso calc R 1 . . H
C12B 0.6576(2) 0.56836(14) -0.00064(12) 0.0486(5) Uani d . 1 . . C
N13B 0.5972(3) 0.64168(14) -0.03263(13) 0.0716(6) Uani d . 1 . . N
N14B 0.58132(19) 0.46641(11) 0.15466(10) 0.0462(4) Uani d . 1 . . N
C15B 0.5092(2) 0.41053(14) 0.21736(12) 0.0468(5) Uani d . 1 . . C
H15C 0.5461 0.4099 0.2655 0.056 Uiso calc R 1 . . H
H15D 0.5284 0.3454 0.2117 0.056 Uiso calc R 1 . . H
C16B 0.3487(2) 0.45280(16) 0.21766(13) 0.0525(5) Uani d . 1 . . C
H16C 0.3102 0.4446 0.1728 0.063 Uiso calc R 1 . . H
H16D 0.3035 0.4187 0.2623 0.063 Uiso calc R 1 . . H
C17B 0.3125(3) 0.55770(17) 0.21816(15) 0.0580(6) Uani d . 1 . . C
H17C 0.3370 0.5655 0.2666 0.070 Uiso calc R 1 . . H
H17D 0.2104 0.5835 0.2126 0.070 Uiso calc R 1 . . H
C18B 0.3942(3) 0.61170(15) 0.15364(14) 0.0549(6) Uani d . 1 . . C
H18C 0.3614 0.6106 0.1050 0.066 Uiso calc R 1 . . H
H18D 0.3766 0.6775 0.1573 0.066 Uiso calc R 1 . . H
C19B 0.5530(2) 0.56625(14) 0.15845(13) 0.0491(5) Uani d . 1 . . C
H19C 0.6050 0.6002 0.1167 0.059 Uiso calc R 1 . . H
H19D 0.5865 0.5706 0.2060 0.059 Uiso calc R 1 . . H
C20B 1.0360(2) 0.49822(15) -0.18608(12) 0.0459(5) Uani d . 1 . . C
C21B 0.9967(2) 0.59640(17) -0.19735(14) 0.0553(6) Uani d . 1 . . C
H21B 0.9516 0.6240 -0.1577 0.066 Uiso calc R 1 . . H
C22B 1.0241(3) 0.65390(19) -0.26752(16) 0.0699(8) Uani d . 1 . . C
H22B 0.9982 0.7198 -0.2746 0.084 Uiso calc R 1 . . H
C23B 1.0895(3) 0.6132(2) -0.32640(16) 0.0793(9) Uani d . 1 . . C
H23B 1.1058 0.6518 -0.3737 0.095 Uiso calc R 1 . . H
C24B 1.1310(3) 0.5162(2) -0.31589(15) 0.0793(9) Uani d . 1 . . C
H24B 1.1771 0.4893 -0.3557 0.095 Uiso calc R 1 . . H
C25B 1.1044(3) 0.45802(19) -0.24585(14) 0.0635(7) Uani d . 1 . . C
H25B 1.1322 0.3922 -0.2390 0.076 Uiso calc R 1 . . H
C26B 1.1151(2) 0.18638(14) 0.00101(11) 0.0419(4) Uani d . 1 . . C
C27B 1.2261(2) 0.16052(15) 0.05150(13) 0.0500(5) Uani d . 1 . . C
H27B 1.2421 0.2049 0.0760 0.060 Uiso calc R 1 . . H
C28B 1.3125(2) 0.06944(16) 0.06540(14) 0.0544(5) Uani d . 1 . . C
H28B 1.3857 0.0529 0.0994 0.065 Uiso calc R 1 . . H
C29B 1.2908(2) 0.00241(14) 0.02893(12) 0.0494(5) Uani d . 1 . . C
C30B 1.1807(3) 0.02681(15) -0.02071(13) 0.0543(6) Uani d . 1 . . C
H30B 1.1644 -0.0177 -0.0450 0.065 Uiso calc R 1 . . H
C31B 1.0946(3) 0.11854(15) -0.03407(12) 0.0516(5) Uani d . 1 . . C
H31B 1.0208 0.1347 -0.0677 0.062 Uiso calc R 1 . . H
O32B 1.3821(2) -0.08527(11) 0.04728(10) 0.0685(5) Uani d . 1 . . O
C33B 1.3689(4) -0.15522(18) 0.00880(18) 0.0852(10) Uani d . 1 . . C
H33D 1.4386 -0.2132 0.0267 0.128 Uiso calc R 1 . . H
H33E 1.3846 -0.1329 -0.0451 0.128 Uiso calc R 1 . . H
H33F 1.2744 -0.1667 0.0189 0.128 Uiso calc R 1 . . H
C1 0.7402(5) 0.7532(3) 0.3421(3) 0.1038(12) Uani d . 1 . . C
H1 0.7992 0.7448 0.3820 0.125 Uiso calc R 1 . . H
C2 0.6335(4) 0.7088(2) 0.3516(2) 0.0891(10) Uani d . 1 . . C
H2 0.6178 0.6690 0.3983 0.107 Uiso calc R 1 . . H
C3 0.5479(4) 0.7219(3) 0.2929(3) 0.1031(13) Uani d . 1 . . C
H3 0.4732 0.6911 0.2996 0.124 Uiso calc R 1 . . H
C4 0.5707(5) 0.7794(3) 0.2249(3) 0.1075(13) Uani d . 1 . . C
H4 0.5117 0.7878 0.1850 0.129 Uiso calc R 1 . . H
C5 0.6750(6) 0.8235(3) 0.2145(3) 0.1082(14) Uani d . 1 . . C
H5 0.6897 0.8630 0.1674 0.130 Uiso calc R 1 . . H
C6 0.7620(4) 0.8116(3) 0.2725(4) 0.1195(16) Uani d . 1 . . C
H6 0.8361 0.8429 0.2651 0.143 Uiso calc R 1 . . H

loop_
_atom_site_aniso_label
_atom_site_aniso_U_11
_atom_site_aniso_U_22
_atom_site_aniso_U_33
_atom_site_aniso_U_12
_atom_site_aniso_U_13
_atom_site_aniso_U_23
N1A 0.0520(10) 0.0337(8) 0.0323(8) -0.0065(7) -0.0004(7) -0.0050(6)
C2A 0.0524(11) 0.0329(9) 0.0337(9) -0.0097(8) -0.0032(8) -0.0065(7)
C3A 0.0510(11) 0.0358(9) 0.0374(9) -0.0057(8) 0.0018(8) -0.0072(7)
C4A 0.0478(11) 0.0315(8) 0.0367(9) -0.0071(8) -0.0039(8) -0.0077(7)
C5A 0.0554(12) 0.0318(9) 0.0347(9) -0.0057(8) -0.0018(8) -0.0048(7)
N6A 0.0568(10) 0.0355(8) 0.0373(8) -0.0045(7) 0.0019(7) -0.0040(6)
C7A 0.0516(11) 0.0374(9) 0.0343(9) -0.0063(8) -0.0023(8) -0.0073(7)
C8A 0.0496(11) 0.0347(9) 0.0333(9) -0.0027(8) -0.0015(8) -0.0042(7)
C9A 0.0470(10) 0.0330(9) 0.0316(8) -0.0063(8) -0.0049(7) -0.0059(7)
C10A 0.0487(11) 0.0312(8) 0.0339(9) -0.0062(8) -0.0022(8) -0.0065(7)
N11A 0.0747(13) 0.0353(8) 0.0370(9) 0.0026(8) 0.0078(8) 0.0009(7)
C12A 0.0594(13) 0.0440(11) 0.0416(11) 0.0051(10) 0.0055(9) -0.0033(9)
N13A 0.0916(17) 0.0484(12) 0.0709(14) 0.0150(11) 0.0202(13) 0.0096(10)
N14A 0.0539(10) 0.0503(10) 0.0355(8) -0.0006(8) 0.0026(7) -0.0054(7)
C15A 0.0568(13) 0.0551(13) 0.0396(11) -0.0054(10) 0.0068(9) -0.0048(9)
C16A 0.0564(14) 0.0722(16) 0.0429(11) -0.0150(12) -0.0012(10) -0.0070(11)
C17A 0.0787(18) 0.0722(17) 0.0600(15) -0.0144(14) 0.0035(13) -0.0258(13)
C18A 0.0625(15) 0.0519(13) 0.0689(16) -0.0039(11) 0.0001(12) -0.0109(12)
C19A 0.0434(11) 0.0588(13) 0.0472(12) -0.0018(10) -0.0036(9) -0.0044(10)
C20A 0.0566(12) 0.0346(9) 0.0344(9) -0.0123(8) -0.0009(8) -0.0059(7)
C21A 0.0636(14) 0.0419(11) 0.0395(10) -0.0058(10) 0.0000(9) -0.0044(8)
C22A 0.0787(17) 0.0411(11) 0.0418(11) -0.0082(11) -0.0036(11) 0.0003(9)
C23A 0.0839(17) 0.0492(12) 0.0372(11) -0.0231(12) 0.0030(11) -0.0032(9)
C24A 0.0708(16) 0.0601(14) 0.0518(13) -0.0139(12) 0.0169(12) -0.0053(11)
C25A 0.0642(14) 0.0474(12) 0.0472(12) -0.0067(11) 0.0067(10) 0.0006(9)
C26A 0.0503(11) 0.0317(8) 0.0337(9) -0.0046(8) 0.0006(8) -0.0077(7)
C27A 0.0541(12) 0.0378(10) 0.0474(11) -0.0088(9) -0.0052(9) -0.0089(8)
C28A 0.0511(12) 0.0447(11) 0.0531(12) -0.0028(9) -0.0055(10) -0.0084(9)
C29A 0.0621(13) 0.0332(9) 0.0434(11) -0.0001(9) 0.0032(9) -0.0070(8)
C30A 0.0620(14) 0.0354(10) 0.0554(12) -0.0146(9) 0.0064(10) -0.0132(9)
C31A 0.0475(11) 0.0391(10) 0.0470(11) -0.0086(8) 0.0019(9) -0.0105(8)
O32A 0.0760(12) 0.0367(8) 0.0831(12) 0.0049(8) 0.0031(10) -0.0112(8)
C33A 0.078(2) 0.0539(16) 0.132(3) 0.0158(15) 0.021(2) -0.0037(17)
N1B 0.0418(9) 0.0385(8) 0.0391(8) -0.0069(7) -0.0005(7) -0.0013(7)
C2B 0.0405(10) 0.0413(10) 0.0378(9) -0.0077(8) -0.0014(8) -0.0001(8)
C3B 0.0435(11) 0.0447(10) 0.0409(10) -0.0023(8) 0.0037(8) -0.0038(8)
C4B 0.0431(10) 0.0367(9) 0.0373(9) -0.0035(8) -0.0017(8) -0.0048(7)
C5B 0.0477(11) 0.0339(9) 0.0378(9) -0.0071(8) -0.0005(8) -0.0038(7)
N6B 0.0483(9) 0.0351(8) 0.0385(8) -0.0061(7) 0.0030(7) -0.0041(6)
C7B 0.0419(10) 0.0338(9) 0.0387(9) -0.0065(7) -0.0012(8) -0.0069(7)
C8B 0.0451(10) 0.0310(8) 0.0402(10) -0.0046(8) 0.0009(8) -0.0051(7)
C9B 0.0409(10) 0.0339(9) 0.0364(9) -0.0068(7) -0.0030(7) -0.0043(7)
C10B 0.0437(10) 0.0329(9) 0.0349(9) -0.0060(7) -0.0013(7) -0.0033(7)
N11B 0.0758(14) 0.0347(9) 0.0519(11) 0.0014(9) 0.0192(10) 0.0032(8)
C12B 0.0558(13) 0.0388(10) 0.0439(11) -0.0023(9) 0.0053(9) -0.0073(8)
N13B 0.0900(17) 0.0432(11) 0.0621(13) 0.0098(11) 0.0009(11) -0.0029(9)
N14B 0.0516(10) 0.0354(8) 0.0467(9) -0.0068(7) 0.0112(8) -0.0088(7)
C15B 0.0514(12) 0.0400(10) 0.0403(10) -0.0044(9) 0.0042(9) -0.0019(8)
C16B 0.0509(12) 0.0536(12) 0.0493(12) -0.0115(10) 0.0039(9) -0.0078(10)
C17B 0.0480(12) 0.0570(13) 0.0653(15) -0.0025(10) 0.0027(11) -0.0189(11)
C18B 0.0613(14) 0.0406(11) 0.0579(13) -0.0007(10) -0.0055(11) -0.0122(10)
C19B 0.0586(13) 0.0379(10) 0.0506(12) -0.0088(9) 0.0041(10) -0.0146(9)
C20B 0.0373(10) 0.0503(11) 0.0416(10) -0.0094(9) -0.0003(8) 0.0044(8)
C21B 0.0502(12) 0.0519(12) 0.0555(13) -0.0136(10) -0.0002(10) 0.0044(10)
C22B 0.0593(15) 0.0602(15) 0.0723(17) -0.0174(12) 0.0003(13) 0.0209(13)
C23B 0.0632(16) 0.093(2) 0.0576(15) -0.0209(15) 0.0056(13) 0.0267(15)
C24B 0.0764(19) 0.092(2) 0.0490(14) -0.0102(16) 0.0165(13) 0.0040(14)
C25B 0.0617(15) 0.0655(15) 0.0484(13) -0.0060(12) 0.0094(11) 0.0012(11)
C26B 0.0442(10) 0.0376(9) 0.0371(9) -0.0032(8) 0.0042(8) -0.0046(7)
C27B 0.0494(12) 0.0433(11) 0.0555(12) -0.0043(9) -0.0081(10) -0.0123(9)
C28B 0.0463(12) 0.0498(12) 0.0597(13) -0.0024(10) -0.0084(10) -0.0053(10)
C29B 0.0510(12) 0.0389(10) 0.0467(11) -0.0010(9) 0.0117(9) -0.0032(8)
C30B 0.0736(16) 0.0403(11) 0.0459(11) -0.0071(10) 0.0007(11) -0.0120(9)
C31B 0.0602(14) 0.0470(11) 0.0437(11) -0.0036(10) -0.0097(10) -0.0090(9)
O32B 0.0719(12) 0.0429(8) 0.0722(11) 0.0111(8) 0.0046(9) -0.0066(8)
C33B 0.115(3) 0.0414(13) 0.0813(19) 0.0069(14) 0.0172(18) -0.0138(13)
C1 0.098(3) 0.111(3) 0.112(3) -0.019(2) -0.024(2) -0.042(3)
C2 0.111(3) 0.082(2) 0.073(2) -0.020(2) 0.029(2) -0.0308(17)
C3 0.069(2) 0.115(3) 0.150(4) -0.034(2) 0.023(2) -0.077(3)
C4 0.102(3) 0.115(3) 0.103(3) 0.010(3) -0.018(3) -0.049(3)
C5 0.118(3) 0.083(2) 0.098(3) 0.003(2) 0.029(3) -0.010(2)
C6 0.071(2) 0.100(3) 0.191(5) -0.036(2) 0.013(3) -0.031(3)

loop_
_atom_type_symbol
_atom_type_description
_atom_type_scat_dispersion_real
_atom_type_scat_dispersion_imag
_atom_type_scat_source
C C 0.0033 0.0016 'International Tables Vol C Tables 4.2.6.8 and 6.1.1.4'
H H 0.0000 0.0000 'International Tables Vol C Tables 4.2.6.8 and 6.1.1.4'
N N 0.0061 0.0033 'International Tables Vol C Tables 4.2.6.8 and 6.1.1.4'
O O 0.0106 0.0060 'International Tables Vol C Tables 4.2.6.8 and 6.1.1.4'

loop_
_geom_angle_atom_site_label_1
_geom_angle_atom_site_label_2
_geom_angle_atom_site_label_3
_geom_angle
_geom_angle_publ_flag
C2A N1A C9A 118.86(16) ?
N1A C2A C3A 121.76(17) ?
N1A C2A C20A 116.81(16) ?
C3A C2A C20A 121.35(18) yes
C4A C3A C2A 121.03(18) ?
C3A C4A C10A 117.95(17) ?
C3A C4A C26A 116.30(17) yes
C10A C4A C26A 125.65(17) ?
N6A C5A N11A 115.90(17) ?
N6A C5A C10A 123.40(17) ?
N11A C5A C10A 120.66(18) ?
C5A N6A C7A 121.14(17) ?
N6A C7A N14A 113.97(17) ?
N6A C7A C8A 120.27(18) ?
N14A C7A C8A 125.76(18) yes
C7A C8A C12A 125.82(18) ?
C7A C8A C9A 119.01(17) ?
C12A C8A C9A 115.09(17) ?
N1A C9A C10A 122.84(17) ?
N1A C9A C8A 117.05(16) ?
C10A C9A C8A 120.11(17) ?
C9A C10A C4A 117.51(17) ?
C9A C10A C5A 115.28(17) ?
C4A C10A C5A 127.09(16) ?
N13A C12A C8A 177.3(3) yes
C7A N14A C19A 125.53(18) ?
C7A N14A C15A 120.16(17) ?
C19A N14A C15A 109.87(17) ?
N14A C15A C16A 108.89(19) ?
C15A C16A C17A 110.6(2) ?
C16A C17A C18A 112.3(2) ?
C19A C18A C17A 110.7(2) ?
N14A C19A C18A 110.54(19) ?
C21A C20A C25A 118.25(19) ?
C21A C20A C2A 119.83(19) ?
C25A C20A C2A 121.91(18) ?
C22A C21A C20A 120.3(2) ?
C23A C22A C21A 121.1(2) ?
C22A C23A C24A 119.1(2) ?
C23A C24A C25A 120.5(2) ?
C24A C25A C20A 120.7(2) ?
C27A C26A C31A 118.49(18) ?
C27A C26A C4A 120.44(18) ?
C31A C26A C4A 120.79(18) ?
C26A C27A C28A 121.1(2) ?
C29A C28A C27A 119.6(2) ?
O32A C29A C28A 124.7(2) ?
O32A C29A C30A 115.3(2) ?
C28A C29A C30A 119.99(19) ?
C31A C30A C29A 120.5(2) ?
C30A C31A C26A 120.4(2) ?
C29A O32A C33A 117.7(2) ?
C2B N1B C9B 118.43(16) ?
N1B C2B C3B 122.23(18) ?
N1B C2B C20B 115.76(17) ?
C3B C2B C20B 122.01(18) yes
C4B C3B C2B 120.80(18) ?
C3B C4B C10B 118.14(17) ?
C3B C4B C26B 116.03(17) yes
C10B C4B C26B 125.82(17) ?
N6B C5B N11B 114.64(17) ?
N6B C5B C10B 123.98(17) ?
N11B C5B C10B 121.37(18) ?
C5B N6B C7B 120.53(16) ?
N6B C7B N14B 115.94(17) ?
N6B C7B C8B 120.36(17) ?
N14B C7B C8B 123.69(17) yes
C7B C8B C9B 119.31(16) ?
C7B C8B C12B 123.52(18) ?
C9B C8B C12B 116.74(17) ?
N1B C9B C10B 123.27(17) ?
N1B C9B C8B 116.58(16) ?
C10B C9B C8B 120.10(17) ?
C9B C10B C4B 117.04(17) ?
C9B C10B C5B 115.28(17) ?
C4B C10B C5B 127.65(16) ?
N13B C12B C8B 178.1(3) yes
C7B N14B C15B 122.31(16) ?
C7B N14B C19B 124.05(17) ?
C15B N14B C19B 112.37(16) ?
N14B C15B C16B 110.20(17) ?
C17B C16B C15B 112.1(2) ?
C16B C17B C18B 110.60(19) ?
C19B C18B C17B 109.60(18) ?
N14B C19B C18B 110.54(19) ?
C21B C20B C25B 119.0(2) ?
C21B C20B C2B 119.5(2) ?
C25B C20B C2B 121.4(2) ?
C20B C21B C22B 120.5(2) ?
C23B C22B C21B 119.8(3) ?
C22B C23B C24B 120.4(2) ?
C23B C24B C25B 120.2(3) ?
C20B C25B C24B 120.0(3) ?
C31B C26B C27B 118.04(18) ?
C31B C26B C4B 120.81(19) ?
C27B C26B C4B 120.94(19) ?
C28B C27B C26B 120.5(2) ?
C27B C28B C29B 120.5(2) ?
O32B C29B C30B 125.0(2) ?
O32B C29B C28B 115.4(2) ?
C30B C29B C28B 119.56(19) ?
C29B C30B C31B 119.3(2) ?
C26B C31B C30B 122.0(2) ?
C29B O32B C33B 117.7(2) ?
C2 C1 C6 119.2(4) ?
C1 C2 C3 119.9(4) ?
C4 C3 C2 120.2(4) ?
C5 C4 C3 120.7(4) ?
C4 C5 C6 120.0(4) ?
C5 C6 C1 119.9(4) ?

loop_
_geom_bond_atom_site_label_1
_geom_bond_atom_site_label_2
_geom_bond_site_symmetry_2
_geom_bond_distance
_geom_bond_publ_flag
N1A C2A . 1.329(2) yes
N1A C9A . 1.359(2) yes
C2A C3A . 1.404(3) yes
C2A C20A . 1.490(3) yes
C3A C4A . 1.378(3) ?
C4A C10A . 1.422(3) ?
C4A C26A . 1.496(2) yes
C5A N6A . 1.321(3) ?
C5A N11A . 1.346(2) ?
C5A C10A . 1.453(3) ?
N6A C7A . 1.364(2) ?
C7A N14A . 1.371(3) ?
C7A C8A . 1.406(3) ?
C8A C12A . 1.431(3) ?
C8A C9A . 1.433(3) ?
C9A C10A . 1.419(2) ?
C12A N13A . 1.143(3) yes
N14A C19A . 1.448(3) ?
N14A C15A . 1.469(3) ?
C15A C16A . 1.506(3) ?
C16A C17A . 1.519(4) ?
C17A C18A . 1.532(4) ?
C18A C19A . 1.521(4) ?
C20A C21A . 1.391(3) ?
C20A C25A . 1.389(3) ?
C21A C22A . 1.389(3) ?
C22A C23A . 1.371(3) ?
C23A C24A . 1.375(3) ?
C24A C25A . 1.391(3) ?
C26A C27A . 1.387(3) ?
C26A C31A . 1.399(3) ?
C27A C28A . 1.392(3) ?
C28A C29A . 1.381(3) ?
C29A O32A . 1.376(2) ?
C29A C30A . 1.383(3) ?
C30A C31A . 1.380(3) ?
O32A C33A . 1.413(4) ?
N1B C2B . 1.323(3) yes
N1B C9B . 1.360(2) yes
C2B C3B . 1.405(3) yes
C2B C20B . 1.492(3) yes
C3B C4B . 1.378(3) ?
C4B C10B . 1.423(3) ?
C4B C26B . 1.499(3) yes
C5B N6B . 1.323(2) ?
C5B N11B . 1.358(2) ?
C5B C10B . 1.445(3) ?
N6B C7B . 1.365(2) ?
C7B N14B . 1.356(2) ?
C7B C8B . 1.409(3) ?
C8B C9B . 1.421(3) ?
C8B C12B . 1.433(3) ?
C9B C10B . 1.420(2) ?
C12B N13B . 1.145(3) yes
N14B C15B . 1.460(3) ?
N14B C19B . 1.461(2) ?
C15B C16B . 1.520(3) ?
C16B C17B . 1.516(3) ?
C17B C18B . 1.517(3) ?
C18B C19B . 1.515(3) ?
C20B C21B . 1.385(3) ?
C20B C25B . 1.391(3) ?
C21B C22B . 1.389(3) ?
C22B C23B . 1.373(4) ?
C23B C24B . 1.370(4) ?
C24B C25B . 1.391(3) ?
C26B C31B . 1.379(3) ?
C26B C27B . 1.396(3) ?
C27B C28B . 1.382(3) ?
C28B C29B . 1.389(3) ?
C29B O32B . 1.366(2) ?
C29B C30B . 1.381(3) ?
C30B C31B . 1.389(3) ?
O32B C33B . 1.423(3) ?
C1 C2 . 1.332(5) ?
C1 C6 . 1.374(6) ?
C2 C3 . 1.357(6) ?
C3 C4 . 1.350(6) ?
C4 C5 . 1.308(6) ?
C5 C6 . 1.359(7) ?

loop_
_geom_hbond_atom_site_label_D
_geom_hbond_atom_site_label_H
_geom_hbond_atom_site_label_A
_geom_hbond_site_symmetry_A
_geom_hbond_distance_HA
_geom_hbond_distance_DA
_geom_hbond_angle_DHA
_geom_hbond_publ_flag
N11A H11B Cg1 1_555 2.80(2) 3.619(3) 159.0(10) yes
C19A H19A N13A 1_555 2.53(2) 3.326(3) 139(2) yes
C16A H16A Cg2 1_564 2.87(2) 3.777(3) 155.0(10) yes
C25B H25B Cg3 2_765 2.93(4) 3.733(5) 145(2) yes
C2 H2 Cg1 2_675 2.79(2) 3.579(4) 143(2) yes
C15A H15B N11B 1_564 2.68(2) 3.461(3) 138.0(10) yes
N11A H11A N6B 1_564 2.610(10) 3.441(2) 161.0(10) yes
C17B H17C O32A 1_546 2.76(2) 3.633(3) 149(2) yes

loop_
_geom_torsion_atom_site_label_1
_geom_torsion_atom_site_label_2
_geom_torsion_atom_site_label_3
_geom_torsion_atom_site_label_4
_geom_torsion
_geom_torsion_publ_flag
C9A N1A C2A C3A -0.1(3) ?
C9A N1A C2A C20A -176.99(17) ?
N1A C2A C3A C4A -1.3(3) ?
C20A C2A C3A C4A 175.52(19) ?
C2A C3A C4A C10A 2.6(3) ?
C2A C3A C4A C26A -174.09(18) ?
N11A C5A N6A C7A -176.12(19) ?
C10A C5A N6A C7A 1.8(3) ?
C5A N6A C7A N14A -173.21(19) ?
C5A N6A C7A C8A 6.5(3) ?
N6A C7A C8A C12A 168.0(2) ?
N14A C7A C8A C12A -12.3(4) yes
N6A C7A C8A C9A -8.8(3) ?
N14A C7A C8A C9A 170.9(2) ?
C2A N1A C9A C10A 0.0(3) ?
C2A N1A C9A C8A -179.69(18) ?
C7A C8A C9A N1A -177.40(18) ?
C12A C8A C9A N1A 5.5(3) ?
C7A C8A C9A C10A 2.9(3) ?
C12A C8A C9A C10A -174.23(19) ?
N1A C9A C10A C4A 1.3(3) ?
C8A C9A C10A C4A -178.99(18) ?
N1A C9A C10A C5A -175.01(18) ?
C8A C9A C10A C5A 4.7(3) ?
C3A C4A C10A C9A -2.5(3) ?
C26A C4A C10A C9A 173.75(18) ?
C3A C4A C10A C5A 173.3(2) ?
C26A C4A C10A C5A -10.4(3) ?
N6A C5A C10A C9A -7.3(3) ?
N11A C5A C10A C9A 170.52(19) ?
N6A C5A C10A C4A 176.7(2) ?
N11A C5A C10A C4A -5.4(3) ?
C7A C8A C12A N13A -115(5) ?
C9A C8A C12A N13A 61(5) ?
N6A C7A N14A C19A -173.97(19) ?
C8A C7A N14A C19A 6.3(3) ?
N6A C7A N14A C15A -20.1(3) ?
C8A C7A N14A C15A 160.2(2) yes
C7A N14A C15A C16A -91.5(2) ?
C19A N14A C15A C16A 66.1(2) ?
N14A C15A C16A C17A -58.7(3) ?
C15A C16A C17A C18A 50.5(3) ?
C16A C17A C18A C19A -47.7(3) ?
C7A N14A C19A C18A 92.2(3) ?
C15A N14A C19A C18A -63.9(2) ?
C17A C18A C19A N14A 54.0(3) ?
N1A C2A C20A C21A 9.8(3) ?
C3A C2A C20A C21A -167.2(2) yes
N1A C2A C20A C25A -171.7(2) ?
C3A C2A C20A C25A 11.4(3) ?
C25A C20A C21A C22A 0.3(3) ?
C2A C20A C21A C22A 178.9(2) ?
C20A C21A C22A C23A -0.4(4) ?
C21A C22A C23A C24A -0.1(4) ?
C22A C23A C24A C25A 0.7(4) ?
C23A C24A C25A C20A -0.8(4) ?
C21A C20A C25A C24A 0.3(4) ?
C2A C20A C25A C24A -178.3(2) ?
C3A C4A C26A C27A -60.5(3) yes
C10A C4A C26A C27A 123.1(2) ?
C3A C4A C26A C31A 113.3(2) ?
C10A C4A C26A C31A -63.0(3) ?
C31A C26A C27A C28A 0.3(3) ?
C4A C26A C27A C28A 174.28(19) ?
C26A C27A C28A C29A -0.8(3) ?
C27A C28A C29A O32A -178.1(2) ?
C27A C28A C29A C30A 1.3(3) ?
O32A C29A C30A C31A 178.0(2) ?
C28A C29A C30A C31A -1.4(3) ?
C29A C30A C31A C26A 0.9(3) ?
C27A C26A C31A C30A -0.4(3) ?
C4A C26A C31A C30A -174.32(18) ?
C28A C29A O32A C33A 8.8(4) ?
C30A C29A O32A C33A -170.5(3) ?
C9B N1B C2B C3B -2.0(3) ?
C9B N1B C2B C20B 177.19(18) ?
N1B C2B C3B C4B 1.7(3) ?
C20B C2B C3B C4B -177.4(2) ?
C2B C3B C4B C10B 0.8(3) ?
C2B C3B C4B C26B -178.75(19) ?
N11B C5B N6B C7B -176.99(19) ?
C10B C5B N6B C7B 2.7(3) ?
C5B N6B C7B N14B -177.45(19) ?
C5B N6B C7B C8B 3.6(3) ?
N6B C7B C8B C9B -6.9(3) ?
N14B C7B C8B C9B 174.19(19) ?
N6B C7B C8B C12B 165.4(2) ?
N14B C7B C8B C12B -13.5(3) yes
C2B N1B C9B C10B -0.1(3) ?
C2B N1B C9B C8B -177.59(18) ?
C7B C8B C9B N1B -178.33(18) ?
C12B C8B C9B N1B 8.8(3) ?
C7B C8B C9B C10B 4.1(3) ?
C12B C8B C9B C10B -168.68(19) ?
N1B C9B C10B C4B 2.5(3) ?
C8B C9B C10B C4B 179.86(18) ?
N1B C9B C10B C5B -175.79(18) ?
C8B C9B C10B C5B 1.6(3) ?
C3B C4B C10B C9B -2.7(3) ?
C26B C4B C10B C9B 176.77(19) ?
C3B C4B C10B C5B 175.4(2) ?
C26B C4B C10B C5B -5.2(3) ?
N6B C5B C10B C9B -5.2(3) ?
N11B C5B C10B C9B 174.5(2) ?
N6B C5B C10B C4B 176.7(2) ?
N11B C5B C10B C4B -3.6(3) ?
C7B C8B C12B N13B -107(7) ?
C9B C8B C12B N13B 65(7) ?
N6B C7B N14B C15B -14.5(3) ?
C8B C7B N14B C15B 164.4(2) yes
N6B C7B N14B C19B 151.7(2) ?
C8B C7B N14B C19B -29.4(3) ?
C7B N14B C15B C16B -134.9(2) ?
C19B N14B C15B C16B 57.5(2) ?
N14B C15B C16B C17B -53.4(2) ?
C15B C16B C17B C18B 52.9(3) ?
C16B C17B C18B C19B -54.5(3) ?
C7B N14B C19B C18B 131.8(2) ?
C15B N14B C19B C18B -60.8(2) ?
C17B C18B C19B N14B 58.2(2) ?
N1B C2B C20B C21B 20.7(3) ?
C3B C2B C20B C21B -160.1(2) yes
N1B C2B C20B C25B -156.5(2) ?
C3B C2B C20B C25B 22.7(3) ?
C25B C20B C21B C22B 0.5(4) ?
C2B C20B C21B C22B -176.7(2) ?
C20B C21B C22B C23B 0.6(4) ?
C21B C22B C23B C24B -1.5(5) ?
C22B C23B C24B C25B 1.4(5) ?
C21B C20B C25B C24B -0.6(4) ?
C2B C20B C25B C24B 176.6(2) ?
C23B C24B C25B C20B -0.3(5) ?
C3B C4B C26B C31B -76.9(3) ?
C10B C4B C26B C31B 103.6(3) ?
C3B C4B C26B C27B 97.7(2) yes
C10B C4B C26B C27B -81.8(3) ?
C31B C26B C27B C28B 0.1(3) ?
C4B C26B C27B C28B -174.6(2) ?
C26B C27B C28B C29B 0.4(4) ?
C27B C28B C29B O32B -179.7(2) ?
C27B C28B C29B C30B -0.9(3) ?
O32B C29B C30B C31B 179.5(2) ?
C28B C29B C30B C31B 0.8(3) ?
C27B C26B C31B C30B -0.3(3) ?
C4B C26B C31B C30B 174.5(2) ?
C29B C30B C31B C26B -0.2(4) ?
C30B C29B O32B C33B 4.2(3) ?
C28B C29B O32B C33B -177.1(2) ?
C6 C1 C2 C3 -0.2(6) ?
C1 C2 C3 C4 0.3(5) ?
C2 C3 C4 C5 -0.2(6) ?
C3 C4 C5 C6 0.1(6) ?
C4 C5 C6 C1 0.0(6) ?
C2 C1 C6 C5 0.1(6) ?

loop_
_cod_related_entry_id
_cod_related_entry_database
_cod_related_entry_code
1 ChemSpider 30652245
